data_7250634
loop_
_publ_author_name
'Chong, Qingdian'
'He, Lei'
'Yang, Yawen'
'Ye, Qiong'

_publ_section_title
;
 Ferroelasticity induced by metal substitution in one-dimensional hybrid
 perovskites
;
_journal_issue 20
_journal_name_full CrystEngComm
_journal_page_first 3320
_journal_page_last 3325
_journal_paper_doi 10.1039/D5CE00239G
_journal_volume 27
_journal_year 2025
_chemical_formula_moiety 'Br4 Sb, C3 H5 N2 S'
_chemical_formula_sum 'C3 H5 Br4 N2 S Sb'
_chemical_formula_weight 542.54
_space_group_crystal_system triclinic
_space_group_IT_number 2
_space_group_name_Hall '-P 1'
_space_group_name_H-M_alt 'P -1'
_atom_sites_solution_hydrogens geom
_atom_sites_solution_primary dual
_audit_creation_date 2025-02-18
_audit_creation_method
;
Olex2 1.3
(compiled 2020.02.04 svn.rd84adfe8 for OlexSys, GUI svn.r6032)
;
_audit_update_record
;
2025-03-03 deposited with the CCDC.	2025-04-15 downloaded from the CCDC.
;
_cell_angle_alpha 86.478(6)
_cell_angle_beta 66.993(8)
_cell_angle_gamma 71.718(7)
_cell_formula_units_Z 2
_cell_length_a 7.5530(7)
_cell_length_b 9.3446(6)
_cell_length_c 9.6219(7)
_cell_measurement_reflns_used 1728
_cell_measurement_temperature 293
_cell_measurement_theta_max 25.3870
_cell_measurement_theta_min 2.2740
_cell_volume 592.09(9)
_computing_molecular_graphics 'Olex2 1.3 (Dolomanov et al., 2009)'
_computing_publication_material 'Olex2 1.3 (Dolomanov et al., 2009)'
_computing_structure_refinement 'SHELXL 2018/3 (Sheldrick, 2015)'
_computing_structure_solution 'SHELXT 2018/2 (Sheldrick, 2018)'
_diffrn_ambient_temperature 293
_diffrn_measured_fraction_theta_full 0.991
_diffrn_measured_fraction_theta_max 0.991
_diffrn_measurement_device_type 'multiwire proportional'
_diffrn_measurement_method 'phi and omega scans'
_diffrn_radiation_monochromator graphite
_diffrn_radiation_type MoK\a
_diffrn_radiation_wavelength 0.71073
_diffrn_reflns_av_R_equivalents 0.0943
_diffrn_reflns_av_unetI/netI 0.0973
_diffrn_reflns_Laue_measured_fraction_full 0.991
_diffrn_reflns_Laue_measured_fraction_max 0.991
_diffrn_reflns_limit_h_max 8
_diffrn_reflns_limit_h_min -8
_diffrn_reflns_limit_k_max 11
_diffrn_reflns_limit_k_min -11
_diffrn_reflns_limit_l_max 11
_diffrn_reflns_limit_l_min -11
_diffrn_reflns_number 7105
_diffrn_reflns_point_group_measured_fraction_full 0.991
_diffrn_reflns_point_group_measured_fraction_max 0.991
_diffrn_reflns_theta_full 24.999
_diffrn_reflns_theta_max 24.999
_diffrn_reflns_theta_min 2.301
_exptl_absorpt_coefficient_mu 15.953
_exptl_absorpt_correction_T_max 1.00000
_exptl_absorpt_correction_T_min 0.16393
_exptl_absorpt_correction_type multi-scan
_exptl_crystal_colour 'clear yellowish yellow'
_exptl_crystal_colour_lustre clear
_exptl_crystal_colour_modifier yellowish
_exptl_crystal_colour_primary yellow
_exptl_crystal_density_diffrn 3.043
_exptl_crystal_description block
_exptl_crystal_F_000 488
_refine_diff_density_max 1.058
_refine_diff_density_min -1.514
_refine_diff_density_rms 0.246
_refine_ls_extinction_coef 0.0354(16)
_refine_ls_extinction_expression Fc^*^=kFc[1+0.001xFc^2^\l^3^/sin(2\q)]^-1/4^
_refine_ls_extinction_method 'SHELXL-2018/3 (Sheldrick 2018)'
_refine_ls_goodness_of_fit_ref 1.003
_refine_ls_hydrogen_treatment constr
_refine_ls_matrix_type full
_refine_ls_number_parameters 101
_refine_ls_number_reflns 2065
_refine_ls_number_restraints 0
_refine_ls_restrained_S_all 1.003
_refine_ls_R_factor_all 0.0703
_refine_ls_R_factor_gt 0.0507
_refine_ls_shift/su_max 0.000
_refine_ls_shift/su_mean 0.000
_refine_ls_structure_factor_coef Fsqd
_refine_ls_weighting_details 'w=1/[\s^2^(Fo^2^)+(0.0412P)^2^] where P=(Fo^2^+2Fc^2^)/3'
_refine_ls_weighting_scheme calc
_refine_ls_wR_factor_gt 0.1119
_refine_ls_wR_factor_ref 0.1195
_reflns_Friedel_coverage 0.000
_reflns_number_gt 1618
_reflns_number_total 2065
_reflns_threshold_expression 'I > 2\s(I)'
_cod_data_source_file d5ce00239g4.cif
_cod_data_source_block 1
_cod_database_code 7250634
_shelx_shelxl_version_number 2018/3
_shelx_space_group_comment
;
The symmetry employed for this shelxl refinement is uniquely defined
by the following loop, which should always be used as a source of
symmetry information in preference to the above space-group names.
They are only intended as comments.
;
_olex2_refinement_description
;
1. Fixed Uiso
 At 1.2 times of:
  All C(H) groups, All N(H) groups, All N(H,H) groups
2.a Aromatic/amide H refined with riding coordinates:
 N2(H2), C2(H2A), C3(H3)
2.b X=CH2 refined with riding coordinates:
 N1(H1A,H1B)
;
_olex2_submission_special_instructions 'No special instructions were received'

loop_
_space_group_symop_operation_xyz
'x, y, z'
'-x, -y, -z'

loop_
_atom_site_label
_atom_site_type_symbol
_atom_site_fract_x
_atom_site_fract_y
_atom_site_fract_z
_atom_site_U_iso_or_equiv
_atom_site_adp_type
_atom_site_occupancy
_atom_site_site_symmetry_order
_atom_site_calc_flag
_atom_site_refinement_flags_posn
_atom_site_refinement_flags_adp
_atom_site_refinement_flags_occupancy
_atom_site_disorder_assembly
_atom_site_disorder_group
Sb1 Sb 0.76000(9) 0.07628(7) 0.89528(7) 0.0280(3) Uani 1 1 d . . . . .
Br4 Br 1.16391(16) -0.06057(12) 0.77721(12) 0.0419(3) Uani 1 1 d . . . . .
Br3 Br 0.73456(16) 0.03382(13) 0.64775(12) 0.0450(4) Uani 1 1 d . . . . .
Br1 Br 0.31560(17) 0.23305(12) 1.03108(12) 0.0438(3) Uani 1 1 d . . . . .
Br2 Br 0.80138(18) 0.34076(12) 0.83253(13) 0.0492(4) Uani 1 1 d . . . . .
S1 S 0.2140(5) 0.5672(3) 0.5440(4) 0.0524(8) Uani 1 1 d . . . . .
N2 N 0.3125(13) 0.3319(9) 0.6746(10) 0.044(2) Uani 1 1 d . . . . .
H2 H 0.337905 0.271426 0.740404 0.053 Uiso 1 1 calc R U . . .
N1 N 0.2297(14) 0.5494(9) 0.8190(11) 0.059(3) Uani 1 1 d . . . . .
H1A H 0.252339 0.498501 0.891256 0.071 Uiso 1 1 calc R U . . .
H1B H 0.191060 0.646509 0.827554 0.071 Uiso 1 1 calc R U . . .
C1 C 0.2540(15) 0.4793(11) 0.6966(12) 0.035(2) Uani 1 1 d . . . . .
C2 C 0.2839(17) 0.3939(13) 0.4512(13) 0.051(3) Uani 1 1 d . . . . .
H2A H 0.289191 0.379771 0.354619 0.062 Uiso 1 1 calc R U . . .
C3 C 0.3292(16) 0.2830(12) 0.5378(13) 0.050(3) Uani 1 1 d . . . . .
H3 H 0.368789 0.181322 0.507587 0.060 Uiso 1 1 calc R U . . .

loop_
_atom_site_aniso_label
_atom_site_aniso_U_11
_atom_site_aniso_U_22
_atom_site_aniso_U_33
_atom_site_aniso_U_23
_atom_site_aniso_U_13
_atom_site_aniso_U_12
Sb1 0.0335(4) 0.0252(4) 0.0274(4) 0.0065(3) -0.0144(3) -0.0096(3)
Br4 0.0365(6) 0.0486(7) 0.0352(7) 0.0049(5) -0.0143(5) -0.0063(5)
Br3 0.0513(7) 0.0512(7) 0.0352(7) -0.0021(5) -0.0244(6) -0.0095(6)
Br1 0.0456(7) 0.0285(6) 0.0466(7) 0.0099(5) -0.0104(5) -0.0088(5)
Br2 0.0669(8) 0.0334(6) 0.0548(8) 0.0141(6) -0.0256(6) -0.0256(6)
S1 0.061(2) 0.0434(18) 0.062(2) 0.0245(16) -0.0371(17) -0.0160(16)
N2 0.052(6) 0.038(5) 0.042(6) 0.014(4) -0.020(5) -0.013(5)
N1 0.088(8) 0.033(5) 0.068(7) 0.010(5) -0.048(6) -0.014(5)
C1 0.050(7) 0.022(5) 0.043(7) 0.016(5) -0.028(6) -0.015(5)
C2 0.054(7) 0.062(8) 0.047(7) 0.005(6) -0.026(6) -0.023(6)
C3 0.053(8) 0.035(7) 0.061(8) -0.004(6) -0.023(7) -0.009(6)

loop_
_atom_type_symbol
_atom_type_description
_atom_type_scat_dispersion_real
_atom_type_scat_dispersion_imag
_atom_type_scat_source
C C 0.0033 0.0016 'International Tables Vol C Tables 4.2.6.8 and 6.1.1.4'
H H 0.0000 0.0000 'International Tables Vol C Tables 4.2.6.8 and 6.1.1.4'
Br Br -0.2901 2.4595 'International Tables Vol C Tables 4.2.6.8 and 6.1.1.4'
N N 0.0061 0.0033 'International Tables Vol C Tables 4.2.6.8 and 6.1.1.4'
S S 0.1246 0.1234 'International Tables Vol C Tables 4.2.6.8 and 6.1.1.4'
Sb Sb -0.5866 1.5461 'International Tables Vol C Tables 4.2.6.8 and 6.1.1.4'

loop_
_geom_angle_atom_site_label_1
_geom_angle_atom_site_label_2
_geom_angle_atom_site_label_3
_geom_angle
_geom_angle_site_symmetry_1
_geom_angle_site_symmetry_3
_geom_angle_publ_flag
Br4 Sb1 Br1 178.40(4) . . ?
Br3 Sb1 Br4 91.81(4) . . ?
Br3 Sb1 Br1 89.53(4) . . ?
Br3 Sb1 Br2 93.35(4) . . ?
Br2 Sb1 Br4 92.17(4) . . ?
Br2 Sb1 Br1 86.88(4) . . ?
C1 S1 C2 90.3(5) . . ?
C1 N2 H2 123.1 . . ?
C1 N2 C3 113.9(9) . . ?
C3 N2 H2 123.1 . . ?
H1A N1 H1B 120.0 . . ?
C1 N1 H1A 120.0 . . ?
C1 N1 H1B 120.0 . . ?
N2 C1 S1 111.4(8) . . ?
N1 C1 S1 124.7(7) . . ?
N1 C1 N2 123.8(9) . . ?
S1 C2 H2A 124.9 . . ?
C3 C2 S1 110.2(9) . . ?
C3 C2 H2A 124.9 . . ?
N2 C3 H3 122.9 . . ?
C2 C3 N2 114.2(10) . . ?
C2 C3 H3 122.9 . . ?

loop_
_geom_bond_atom_site_label_1
_geom_bond_atom_site_label_2
_geom_bond_distance
_geom_bond_site_symmetry_2
_geom_bond_publ_flag
Sb1 Br4 2.6935(12) . ?
Sb1 Br3 2.5275(12) . ?
Sb1 Br1 2.9735(13) . ?
Sb1 Br2 2.5931(12) . ?
S1 C1 1.722(10) . ?
S1 C2 1.724(12) . ?
N2 H2 0.8600 . ?
N2 C1 1.311(11) . ?
N2 C3 1.366(12) . ?
N1 H1A 0.8600 . ?
N1 H1B 0.8600 . ?
N1 C1 1.304(12) . ?
C2 H2A 0.9300 . ?
C2 C3 1.334(14) . ?
C3 H3 0.9300 . ?

loop_
_geom_torsion_atom_site_label_1
_geom_torsion_atom_site_label_2
_geom_torsion_atom_site_label_3
_geom_torsion_atom_site_label_4
_geom_torsion
_geom_torsion_site_symmetry_1
_geom_torsion_site_symmetry_2
_geom_torsion_site_symmetry_3
_geom_torsion_site_symmetry_4
_geom_torsion_publ_flag
S1 C2 C3 N2 -0.8(13) . . . . ?
C1 S1 C2 C3 0.9(9) . . . . ?
C1 N2 C3 C2 0.2(14) . . . . ?
C2 S1 C1 N2 -0.8(9) . . . . ?
C2 S1 C1 N1 179.3(10) . . . . ?
C3 N2 C1 S1 0.5(11) . . . . ?
C3 N2 C1 N1 -179.6(10) . . . . ?
